data_4065481
loop_
_publ_author_name
'Dodds, Christopher A.'
'Spicer, Mark D.'
'Tuttle, Tell'

_publ_section_title
;
 Tungsten(VI) N-Heterocyclic Carbene Complexes: Synthetic, Structural, and
 Computational Study
;
_journal_issue 22
_journal_name_full Organometallics
_journal_page_first 6262
_journal_paper_doi 10.1021/om200838f
_journal_volume 30
_journal_year 2011
_chemical_compound_source 'synthesis as described'
_chemical_formula_moiety 'C36 H46 Cl5 N2 O1 W1'
_chemical_formula_sum 'C36 H46 Cl5 N2 O W'
_chemical_formula_weight 883.85
_chemical_name_common '[HIdipp][WOCl5].1.5(C6H6)'
_chemical_name_systematic
;
 ?
;
_space_group_IT_number 14
_symmetry_cell_setting monoclinic
_symmetry_Int_Tables_number 14
_symmetry_space_group_name_Hall '-P 2yn'
_symmetry_space_group_name_H-M 'P 1 21/n 1'
_atom_sites_solution_hydrogens geom
_atom_sites_solution_primary direct
_atom_sites_solution_secondary difmap
_audit_conform_dict_location ftp://ftp.iucr.org/pub/cif_core.dic
_audit_conform_dict_name cif_core.dic
_audit_conform_dict_version 2.4
_audit_creation_date 2011-09-05T15:46:42-00:00
_audit_creation_method 'WinGX routine CIF_UPDATE'
_cell_angle_alpha 90
_cell_angle_beta 105.636(2)
_cell_angle_gamma 90
_cell_formula_units_Z 4
_cell_length_a 11.6504(5)
_cell_length_b 17.7093(6)
_cell_length_c 19.4914(9)
_cell_measurement_reflns_used 9856
_cell_measurement_temperature 123(2)
_cell_measurement_theta_max 24.713
_cell_measurement_theta_min 3
_cell_measurement_wavelength 0.71073
_cell_volume 3872.7(3)
_computing_cell_refinement 'HKL Scalepack (Otwinowski & Minor 1997)'
_computing_data_collection 'Collect (Bruker AXS BV, 1997-2004)'
_computing_data_reduction 'HKL Denzo and Scalepack (Otwinowski & Minor 1997)'
_computing_molecular_graphics 'Ortep-3 for Windows (Farrugia, 1997)'
_computing_publication_material 'WinGX publication routines (Farrugia, 1999)'
_computing_structure_refinement 'SHELXL-97 (Sheldrick, 1997)'
_computing_structure_solution 'SHELXS-86 (Sheldrick, 1986)'
_diffrn_ambient_temperature 123(2)
_diffrn_detector 'CCD plate'
_diffrn_detector_area_resol_mean 9
_diffrn_measured_fraction_theta_full 0.987
_diffrn_measured_fraction_theta_max 0.987
_diffrn_measurement_device '95mm CCD camera on \k-goniostat'
_diffrn_measurement_device_type KappaCCD
_diffrn_measurement_method 'CCD rotation images, thick slices'
_diffrn_orient_matrix_type 'by Bruker AXS Collect from scalepack cell'
_diffrn_orient_matrix_UB_11 -0.420792E-1
_diffrn_orient_matrix_UB_12 0.214758E-1
_diffrn_orient_matrix_UB_13 -0.475807E-1
_diffrn_orient_matrix_UB_21 0.785403E-1
_diffrn_orient_matrix_UB_22 0.129935E-1
_diffrn_orient_matrix_UB_23 -0.85381E-2
_diffrn_orient_matrix_UB_31 0.23097E-2
_diffrn_orient_matrix_UB_32 -0.50582E-1
_diffrn_orient_matrix_UB_33 -0.223948E-1
_diffrn_radiation_monochromator graphite
_diffrn_radiation_probe x-ray
_diffrn_radiation_type MoK\a
_diffrn_radiation_wavelength 0.71073
_diffrn_reflns_av_R_equivalents 0.1076
_diffrn_reflns_av_unetI/netI 0.0865
_diffrn_reflns_limit_h_max 13
_diffrn_reflns_limit_h_min -13
_diffrn_reflns_limit_k_max 20
_diffrn_reflns_limit_k_min -20
_diffrn_reflns_limit_l_max 22
_diffrn_reflns_limit_l_min -22
_diffrn_reflns_number 21342
_diffrn_reflns_theta_full 24.68
_diffrn_reflns_theta_max 24.68
_diffrn_reflns_theta_min 3.16
_diffrn_source 'Enraf Nonius FR590'
_exptl_absorpt_coefficient_mu 3.357
_exptl_absorpt_correction_type none
_exptl_absorpt_process_details
;
While a formal absorption correction was not performed, the data scaling 
process performs what is, to all extents and purposes, a multiscan absorption 
correction. The program used does not allow the extraction of Tmin and Tmax.
However, apart from a single large peak (ca 3 e A-3) close to the tungsten 
atom there are no indications of the usual problems associated with absorption
and we thus judged further processing unnecessary. 
;
_exptl_crystal_colour orange
_exptl_crystal_density_diffrn 1.516
_exptl_crystal_density_method 'not measured'
_exptl_crystal_description prism
_exptl_crystal_F_000 1772
_exptl_crystal_size_max 0.5
_exptl_crystal_size_mid 0.4
_exptl_crystal_size_min 0.04
_refine_diff_density_max 3.835
_refine_diff_density_min -3.732
_refine_diff_density_rms 0.177
_refine_ls_extinction_method none
_refine_ls_goodness_of_fit_ref 1.126
_refine_ls_hydrogen_treatment mixed
_refine_ls_matrix_type full
_refine_ls_number_parameters 414
_refine_ls_number_reflns 6494
_refine_ls_number_restraints 0
_refine_ls_restrained_S_all 1.126
_refine_ls_R_factor_all 0.1359
_refine_ls_R_factor_gt 0.0848
_refine_ls_shift/su_max 0
_refine_ls_shift/su_mean 0
_refine_ls_structure_factor_coef Fsqd
_refine_ls_weighting_details 'calc w=1/[\s^2^(Fo^2^)+(0.0533P)^2^+65.6286P] where P=(Fo^2^+2Fc^2^)/3'
_refine_ls_weighting_scheme calc
_refine_ls_wR_factor_gt 0.1852
_refine_ls_wR_factor_ref 0.2112
_reflns_number_gt 4248
_reflns_number_total 6494
_reflns_threshold_expression >2sigma(I)
_cod_data_source_file om200838f_si_010.cif
_cod_data_source_block cdadv2
_cod_depositor_comments
;
The following automatic conversions were performed:

'_exptl_absorpt_correction_type' value 'None' changed to 'none'
according to /home/saulius/struct/CIF-dictionaries/cif_core.dic
dictionary named 'cif_core.dic' version 2.4.1 from 2010-06-29.

Automatic conversion script
Id: cif_fix_values 1715 2011-07-08 13:25:40Z adriana 
;
_cod_original_sg_symbol_H-M P21/n
_cod_original_formula_sum 'C36 H46 Cl5 N2 O1 W1'
_cod_database_code 4065481

loop_
_symmetry_equiv_pos_as_xyz
'x, y, z'
'-x+1/2, y+1/2, -z+1/2'
'-x, -y, -z'
'x-1/2, -y-1/2, z-1/2'

loop_
_atom_site_label
_atom_site_type_symbol
_atom_site_fract_x
_atom_site_fract_y
_atom_site_fract_z
_atom_site_U_iso_or_equiv
_atom_site_adp_type
_atom_site_occupancy
_atom_site_symmetry_multiplicity
_atom_site_calc_flag
_atom_site_refinement_flags
C1 C 0.8114(10) 0.9865(7) 0.2239(6) 0.031(3) Uani 1 1 d .
H1 H 0.8561 1.0303 0.2422 0.037 Uiso 1 1 calc R
C1S C 0.983(2) 0.2250(12) 0.0245(16) 0.097(7) Uani 1 1 d .
H1S H 0.9038 0.2324 0.028 0.117 Uiso 1 1 calc R
C2 C 0.6736(12) 0.9121(7) 0.1603(6) 0.032(3) Uani 1 1 d .
H2 H 0.6048 0.8947 0.1256 0.039 Uiso 1 1 calc R
C2S C 1.068(2) 0.2085(10) 0.0812(10) 0.078(6) Uani 1 1 d .
H2S H 1.0516 0.2061 0.1262 0.094 Uiso 1 1 calc R
C3 C 0.7502(11) 0.8689(7) 0.2091(7) 0.039(3) Uani 1 1 d .
H3 H 0.7453 0.816 0.2155 0.047 Uiso 1 1 calc R
C3S C 1.1800(19) 0.1950(10) 0.0770(11) 0.077(5) Uani 1 1 d .
H3S H 1.2409 0.1818 0.1185 0.093 Uiso 1 1 calc R
C4S C 1.2055(18) 0.2004(10) 0.0118(13) 0.080(6) Uani 1 1 d .
H4S H 1.2845 0.1912 0.0092 0.096 Uiso 1 1 calc R
C5S C 1.124(3) 0.2176(10) -0.0456(10) 0.088(7) Uani 1 1 d .
H5S H 1.1438 0.2206 -0.0899 0.106 Uiso 1 1 calc R
C6S C 1.009(3) 0.2317(12) -0.0421(15) 0.121(11) Uani 1 1 d .
H6S H 0.9483 0.2455 -0.0836 0.145 Uiso 1 1 calc R
C7S C 0.5981(15) 0.0052(10) 0.5595(9) 0.065(5) Uani 1 1 d .
H7S H 0.6659 0.0091 0.5993 0.078 Uiso 1 1 calc R
C8S C 0.5475(14) -0.0639(10) 0.5388(8) 0.061(4) Uani 1 1 d .
H8S H 0.5785 -0.1075 0.5658 0.073 Uiso 1 1 calc R
C9S C 0.5488(14) 0.0707(10) 0.5211(7) 0.056(4) Uani 1 1 d .
H9S H 0.5813 0.119 0.5363 0.067 Uiso 1 1 calc R
C11 C 0.9298(10) 0.8981(6) 0.3131(7) 0.035(3) Uani 1 1 d .
C12 C 1.0427(11) 0.8826(7) 0.3070(7) 0.037(3) Uani 1 1 d .
C13 C 1.1289(12) 0.8665(7) 0.3697(9) 0.051(4) Uani 1 1 d .
H13 H 1.2073 0.8537 0.368 0.061 Uiso 1 1 calc R
C14 C 1.1025(13) 0.8689(8) 0.4345(9) 0.054(4) Uani 1 1 d .
H14 H 1.1634 0.8595 0.4771 0.065 Uiso 1 1 calc R
C15 C 0.9883(13) 0.8848(7) 0.4380(8) 0.047(4) Uani 1 1 d .
H15 H 0.9715 0.8858 0.483 0.056 Uiso 1 1 calc R
C16 C 0.8975(12) 0.8994(7) 0.3768(7) 0.037(3) Uani 1 1 d .
C21 C 0.6557(11) 1.0525(7) 0.1314(6) 0.033(3) Uani 1 1 d .
C22 C 0.6678(12) 1.0639(8) 0.0636(6) 0.042(3) Uani 1 1 d .
C23 C 0.6152(14) 1.1295(9) 0.0299(8) 0.057(4) Uani 1 1 d .
H23 H 0.6202 1.141 -0.0168 0.068 Uiso 1 1 calc R
C24 C 0.5568(16) 1.1772(9) 0.0636(9) 0.066(5) Uani 1 1 d .
H24 H 0.5235 1.2222 0.0398 0.079 Uiso 1 1 calc R
C25 C 0.5437(13) 1.1631(8) 0.1311(8) 0.055(4) Uani 1 1 d .
H25 H 0.499 1.1968 0.1517 0.066 Uiso 1 1 calc R
C26 C 0.5963(12) 1.0991(7) 0.1685(7) 0.042(3) Uani 1 1 d .
C121 C 1.0746(12) 0.8856(8) 0.2367(8) 0.052(4) Uani 1 1 d .
H121 H 0.9984 0.8818 0.1981 0.062 Uiso 1 1 calc R
C122 C 1.1339(18) 0.9601(10) 0.2254(10) 0.082(6) Uani 1 1 d .
H12A H 1.0837 1.0025 0.2319 0.123 Uiso 1 1 calc R
H12B H 1.1437 0.9615 0.177 0.123 Uiso 1 1 calc R
H12C H 1.2121 0.964 0.26 0.123 Uiso 1 1 calc R
C123 C 1.1522(15) 0.8192(10) 0.2274(10) 0.076(5) Uani 1 1 d .
H12D H 1.2269 0.82 0.2655 0.115 Uiso 1 1 calc R
H12E H 1.1698 0.8231 0.1811 0.115 Uiso 1 1 calc R
H12F H 1.1099 0.7719 0.2297 0.115 Uiso 1 1 calc R
C161 C 0.7746(12) 0.9161(8) 0.3822(7) 0.045(3) Uani 1 1 d .
H161 H 0.7249 0.9262 0.3326 0.054 Uiso 1 1 calc R
C162 C 0.7184(15) 0.8494(9) 0.4091(9) 0.065(4) Uani 1 1 d .
H16D H 0.7338 0.8033 0.3852 0.098 Uiso 1 1 calc R
H16E H 0.6323 0.8574 0.399 0.098 Uiso 1 1 calc R
H16F H 0.7528 0.8443 0.4606 0.098 Uiso 1 1 calc R
C163 C 0.7711(14) 0.9888(8) 0.4254(9) 0.060(4) Uani 1 1 d .
H16A H 0.8146 0.9804 0.4753 0.09 Uiso 1 1 calc R
H16B H 0.6881 1.0017 0.4224 0.09 Uiso 1 1 calc R
H16C H 0.8082 1.0303 0.4059 0.09 Uiso 1 1 calc R
C221 C 0.7387(13) 1.0112(9) 0.0284(7) 0.051(4) Uani 1 1 d .
H221 H 0.731 0.9594 0.0471 0.062 Uiso 1 1 calc R
C222 C 0.6886(17) 1.0068(11) -0.0522(8) 0.075(5) Uani 1 1 d .
H22A H 0.6081 0.9853 -0.0636 0.112 Uiso 1 1 calc R
H22B H 0.74 0.9746 -0.0721 0.112 Uiso 1 1 calc R
H22C H 0.6853 1.0575 -0.0725 0.112 Uiso 1 1 calc R
C223 C 0.8719(17) 1.0306(16) 0.0512(12) 0.121(10) Uani 1 1 d .
H22D H 0.8844 1.0804 0.0325 0.182 Uiso 1 1 calc R
H22E H 0.9164 0.9925 0.0324 0.182 Uiso 1 1 calc R
H22F H 0.9 1.0312 0.1034 0.182 Uiso 1 1 calc R
C261 C 0.5796(13) 1.0812(8) 0.2417(7) 0.048(4) Uani 1 1 d .
H261 H 0.6378 1.0407 0.2636 0.058 Uiso 1 1 calc R
C262 C 0.4536(17) 1.0510(13) 0.2360(9) 0.088(6) Uani 1 1 d .
H26A H 0.4427 1.0454 0.2839 0.132 Uiso 1 1 calc R
H26B H 0.4436 1.0018 0.2121 0.132 Uiso 1 1 calc R
H26C H 0.3944 1.0865 0.2084 0.132 Uiso 1 1 calc R
C263 C 0.6052(16) 1.1490(10) 0.2904(9) 0.075(5) Uani 1 1 d .
H26D H 0.6848 1.1686 0.2926 0.112 Uiso 1 1 calc R
H26E H 0.6018 1.1341 0.3382 0.112 Uiso 1 1 calc R
H26F H 0.5456 1.1882 0.272 0.112 Uiso 1 1 calc R
Cl2 Cl 0.9162(3) 0.22911(19) 0.39324(17) 0.0445(8) Uani 1 1 d .
Cl3 Cl 0.8985(4) 0.1737(2) 0.23065(19) 0.0547(10) Uani 1 1 d .
Cl4 Cl 1.0479(3) 0.07448(19) 0.3703(2) 0.0558(10) Uani 1 1 d .
Cl5 Cl 1.0536(3) 0.32143(19) 0.2922(2) 0.0602(11) Uani 1 1 d .
N1 N 0.8365(8) 0.9170(5) 0.2476(5) 0.028(2) Uani 1 1 d .
N2 N 0.7122(9) 0.9848(5) 0.1696(5) 0.033(2) Uani 1 1 d .
O1 O 1.1900(9) 0.2242(5) 0.4128(5) 0.055(3) Uani 1 1 d .
W1 W 1.06567(5) 0.19891(3) 0.33712(4) 0.0568(3) Uani 1 1 d .
Cl1 Cl 1.1948(5) 0.1601(3) 0.2779(3) 0.0866(15) Uani 1 1 d .

loop_
_atom_site_aniso_label
_atom_site_aniso_U_11
_atom_site_aniso_U_22
_atom_site_aniso_U_33
_atom_site_aniso_U_23
_atom_site_aniso_U_13
_atom_site_aniso_U_12
C1 0.028(6) 0.025(6) 0.040(8) -0.001(5) 0.010(6) -0.003(5)
C1S 0.090(16) 0.092(16) 0.12(2) -0.049(15) 0.044(16) -0.011(13)
C2 0.051(8) 0.033(7) 0.013(6) -0.013(5) 0.009(6) -0.012(6)
C2S 0.127(19) 0.069(12) 0.040(10) -0.005(9) 0.026(12) -0.007(12)
C3 0.037(7) 0.020(6) 0.058(9) -0.008(6) 0.010(7) -0.011(5)
C3S 0.080(13) 0.059(11) 0.084(14) 0.012(10) 0.005(11) 0.001(10)
C4S 0.073(12) 0.068(12) 0.115(18) -0.019(12) 0.054(13) -0.021(10)
C5S 0.17(2) 0.056(12) 0.033(10) -0.003(8) 0.020(13) 0.011(13)
C6S 0.13(2) 0.063(13) 0.11(2) -0.024(13) -0.058(18) 0.040(14)
C7S 0.054(10) 0.064(11) 0.069(11) -0.015(9) 0.003(8) 0.002(8)
C8S 0.057(10) 0.068(11) 0.055(10) 0.001(8) 0.009(8) 0.002(8)
C9S 0.061(10) 0.076(11) 0.034(9) 0.000(8) 0.018(8) 0.001(8)
C11 0.030(7) 0.022(6) 0.052(9) -0.004(6) 0.008(6) 0.001(5)
C12 0.029(7) 0.033(7) 0.048(8) 0.001(6) 0.009(6) -0.003(5)
C13 0.033(8) 0.032(8) 0.086(12) 0.003(7) 0.013(8) 0.003(6)
C14 0.044(9) 0.041(8) 0.065(11) 0.018(7) -0.008(8) 0.005(7)
C15 0.057(9) 0.038(8) 0.047(9) 0.006(6) 0.016(7) -0.002(7)
C16 0.046(8) 0.029(7) 0.030(8) 0.005(5) 0.001(6) 0.001(6)
C21 0.035(7) 0.034(7) 0.023(7) -0.004(5) -0.005(5) -0.006(5)
C22 0.051(8) 0.047(8) 0.023(7) 0.008(6) 0.001(6) -0.015(7)
C23 0.063(10) 0.060(10) 0.037(9) 0.014(8) -0.003(8) -0.009(8)
C24 0.084(12) 0.042(9) 0.052(11) 0.013(8) -0.015(9) 0.001(8)
C25 0.054(9) 0.038(8) 0.057(10) -0.009(7) -0.011(8) 0.007(7)
C26 0.047(8) 0.036(7) 0.033(8) -0.009(6) -0.006(6) -0.002(6)
C121 0.035(8) 0.056(9) 0.068(10) -0.016(8) 0.021(7) -0.001(7)
C122 0.094(14) 0.066(12) 0.100(15) -0.010(10) 0.050(12) -0.023(10)
C123 0.055(10) 0.081(13) 0.097(14) -0.017(10) 0.028(10) 0.007(9)
C161 0.035(7) 0.057(9) 0.039(8) 0.007(7) 0.004(6) -0.001(7)
C162 0.064(10) 0.059(10) 0.081(12) 0.005(9) 0.035(9) -0.009(8)
C163 0.058(10) 0.050(9) 0.073(11) -0.002(8) 0.020(8) 0.016(8)
C221 0.060(9) 0.068(10) 0.037(8) 0.000(7) 0.031(7) -0.012(8)
C222 0.098(14) 0.088(13) 0.035(9) 0.002(8) 0.010(9) 0.000(11)
C223 0.064(13) 0.21(3) 0.107(17) -0.068(18) 0.048(12) -0.055(15)
C261 0.053(9) 0.055(9) 0.034(8) -0.005(7) 0.006(7) 0.021(7)
C262 0.090(14) 0.124(18) 0.053(11) -0.006(11) 0.025(10) -0.041(13)
C263 0.074(12) 0.089(14) 0.061(11) -0.041(10) 0.019(9) -0.019(10)
Cl2 0.054(2) 0.0447(19) 0.0341(18) -0.0001(14) 0.0108(16) 0.0112(16)
Cl3 0.081(3) 0.0421(19) 0.039(2) -0.0012(15) 0.0122(19) -0.0192(18)
Cl4 0.062(2) 0.0313(18) 0.071(3) -0.0049(17) 0.013(2) 0.0027(16)
Cl5 0.057(2) 0.0358(19) 0.100(3) -0.0102(19) 0.042(2) -0.0076(16)
N1 0.029(5) 0.021(5) 0.032(6) 0.001(4) 0.008(4) 0.003(4)
N2 0.043(6) 0.025(5) 0.030(6) -0.005(4) 0.010(5) -0.002(4)
O1 0.060(6) 0.028(5) 0.050(6) -0.008(4) -0.029(5) 0.014(4)
W1 0.0406(3) 0.0304(3) 0.1002(6) -0.0127(3) 0.0202(3) -0.0025(3)
Cl1 0.097(4) 0.059(3) 0.125(4) -0.004(3) 0.066(3) -0.004(2)

loop_
_atom_type_symbol
_atom_type_description
_atom_type_scat_dispersion_real
_atom_type_scat_dispersion_imag
_atom_type_scat_source
C C 0.0033 0.0016 'International Tables Vol C Tables 4.2.6.8 and 6.1.1.4'
H H 0 0 'International Tables Vol C Tables 4.2.6.8 and 6.1.1.4'
Cl Cl 0.1484 0.1585 'International Tables Vol C Tables 4.2.6.8 and 6.1.1.4'
N N 0.0061 0.0033 'International Tables Vol C Tables 4.2.6.8 and 6.1.1.4'
O O 0.0106 0.006 'International Tables Vol C Tables 4.2.6.8 and 6.1.1.4'
W W -0.849 6.8722 'International Tables Vol C Tables 4.2.6.8 and 6.1.1.4'

loop_
_geom_angle_atom_site_label_1
_geom_angle_atom_site_label_2
_geom_angle_atom_site_label_3
_geom_angle
_geom_angle_site_symmetry_1
_geom_angle_site_symmetry_3
N1 C1 N2 108.6(10) . .
C2S C1S C6S 120(2) . .
C3 C2 N2 108.1(10) . .
C1S C2S C3S 121.2(19) . .
C2 C3 N1 106.3(10) . .
C2S C3S C4S 119.5(18) . .
C5S C4S C3S 122(2) . .
C4S C5S C6S 119(2) . .
C5S C6S C1S 118.6(19) . .
C8S C7S C9S 119.7(15) . .
C7S C8S C9S 120.7(16) . 3_656
C8S C9S C7S 119.6(16) 3_656 .
C12 C11 C16 125.0(12) . .
C12 C11 N1 117.9(11) . .
C16 C11 N1 117.1(10) . .
C11 C12 C13 116.5(13) . .
C11 C12 C121 122.9(12) . .
C13 C12 C121 120.6(12) . .
C14 C13 C12 120.9(13) . .
C13 C14 C15 120.5(13) . .
C14 C15 C16 121.1(14) . .
C15 C16 C11 116.0(12) . .
C15 C16 C161 119.9(12) . .
C11 C16 C161 124.1(11) . .
C22 C21 C26 126.9(12) . .
C22 C21 N2 117.2(11) . .
C26 C21 N2 115.9(11) . .
C21 C22 C23 115.4(14) . .
C21 C22 C221 123.2(12) . .
C23 C22 C221 121.4(13) . .
C24 C23 C22 120.3(14) . .
C23 C24 C25 122.9(14) . .
C24 C25 C26 119.8(15) . .
C25 C26 C21 114.6(13) . .
C25 C26 C261 120.6(13) . .
C21 C26 C261 124.6(12) . .
C12 C121 C123 112.2(13) . .
C12 C121 C122 112.9(12) . .
C123 C121 C122 110.1(13) . .
C16 C161 C162 112.5(12) . .
C16 C161 C163 111.7(11) . .
C162 C161 C163 112.6(12) . .
C222 C221 C22 113.0(13) . .
C222 C221 C223 112.9(14) . .
C22 C221 C223 111.1(14) . .
C263 C261 C26 111.7(13) . .
C263 C261 C262 110.2(14) . .
C26 C261 C262 111.4(12) . .
C1 N1 C3 108.9(10) . .
C1 N1 C11 123.9(10) . .
C3 N1 C11 126.3(10) . .
C1 N2 C2 108.0(10) . .
C1 N2 C21 123.7(9) . .
C2 N2 C21 128.2(10) . .
O1 W1 Cl1 89.7(4) . .
O1 W1 Cl4 96.8(3) . .
Cl1 W1 Cl4 88.59(16) . .
O1 W1 Cl5 91.7(3) . .
Cl1 W1 Cl5 94.20(16) . .
Cl4 W1 Cl5 171.06(14) . .
O1 W1 Cl2 95.4(4) . .
Cl1 W1 Cl2 173.79(16) . .
Cl4 W1 Cl2 87.32(13) . .
Cl5 W1 Cl2 89.17(12) . .
O1 W1 Cl3 175.9(3) . .
Cl1 W1 Cl3 89.91(18) . .
Cl4 W1 Cl3 87.32(13) . .
Cl5 W1 Cl3 84.19(14) . .
Cl2 W1 Cl3 85.24(13) . .

loop_
_geom_bond_atom_site_label_1
_geom_bond_atom_site_label_2
_geom_bond_distance
_geom_bond_site_symmetry_2
C1 N1 1.320(14) .
C1 N2 1.341(15) .
C1S C2S 1.31(3) .
C1S C6S 1.41(3) .
C2 C3 1.352(17) .
C2 N2 1.358(15) .
C2S C3S 1.35(3) .
C3 N1 1.375(15) .
C3S C4S 1.38(3) .
C4S C5S 1.29(3) .
C5S C6S 1.39(3) .
C7S C8S 1.37(2) .
C7S C9S 1.42(2) .
C8S C9S 1.39(2) 3_656
C9S C8S 1.39(2) 3_656
C11 C12 1.381(17) .
C11 C16 1.390(18) .
C11 N1 1.474(15) .
C12 C13 1.386(19) .
C12 C121 1.515(19) .
C13 C14 1.38(2) .
C14 C15 1.38(2) .
C15 C16 1.389(18) .
C16 C161 1.494(18) .
C21 C22 1.381(17) .
C21 C26 1.398(18) .
C21 N2 1.470(15) .
C22 C23 1.392(19) .
C22 C221 1.53(2) .
C23 C24 1.36(2) .
C24 C25 1.39(2) .
C25 C26 1.397(19) .
C26 C261 1.523(19) .
C121 C123 1.52(2) .
C121 C122 1.53(2) .
C161 C162 1.51(2) .
C161 C163 1.55(2) .
C221 C222 1.522(19) .
C221 C223 1.53(2) .
C261 C263 1.51(2) .
C261 C262 1.54(2) .
Cl2 W1 2.354(3) .
Cl3 W1 2.474(4) .
Cl4 W1 2.322(4) .
Cl5 W1 2.329(4) .
O1 W1 1.823(8) .
W1 Cl1 2.237(5) .
